data_4103329
loop_
_publ_author_name
'Jun Hee Lee'
'Yandong Zhang'
'Samuel J. Danishefsky'

_publ_section_title
;
 A Straightforward Route to Functionalizedtrans-Diels-Alder Motifs
;
_journal_name_full 'Journal of the American Chemical Society'
_journal_page_first 14330
_journal_page_last 14333
_journal_paper_doi 10.1021/ja1073855
_journal_volume 132
_journal_year 2010
_chemical_absolute_configuration ad
_chemical_formula_sum 'C18 H22 O S'
_chemical_formula_weight 286.42
_chemical_name_systematic
; 
 ? 
;
_space_group_IT_number 4
_symmetry_cell_setting monoclinic
_symmetry_space_group_name_Hall 'P 2yb'
_symmetry_space_group_name_H-M 'P 1 21 1'
_atom_sites_solution_hydrogens geom
_atom_sites_solution_primary direct
_atom_sites_solution_secondary difmap
_audit_creation_method SHELXL-97
_cell_angle_alpha 90.00
_cell_angle_beta 105.658(6)
_cell_angle_gamma 90.00
_cell_formula_units_Z 2
_cell_length_a 6.891(3)
_cell_length_b 13.921(5)
_cell_length_c 8.200(3)
_cell_measurement_reflns_used 3508
_cell_measurement_temperature 125(2)
_cell_measurement_theta_max 28.52
_cell_measurement_theta_min 2.58
_cell_volume 757.4(5)
_computing_cell_refinement 'Bruker SAINT'
_computing_data_collection 'Bruker APEX2'
_computing_data_reduction 'Bruker SAINT'
_computing_molecular_graphics 'Bruker SHELXTL'
_computing_publication_material 'Bruker SHELXTL'
_computing_structure_refinement 'SHELXL-97 (Sheldrick, 2008)'
_computing_structure_solution 'SHELXS-97 (Sheldrick, 2008)'
_diffrn_ambient_temperature 125(2)
_diffrn_measured_fraction_theta_full 1.000
_diffrn_measured_fraction_theta_max 1.000
_diffrn_measurement_device_type 'Bruker APEX-II CCD'
_diffrn_measurement_method '\f and \w scans'
_diffrn_radiation_monochromator graphite
_diffrn_radiation_source 'fine-focus sealed tube'
_diffrn_radiation_type MoK\a
_diffrn_radiation_wavelength 0.71073
_diffrn_reflns_av_R_equivalents 0.0597
_diffrn_reflns_av_sigmaI/netI 0.0816
_diffrn_reflns_limit_h_max 9
_diffrn_reflns_limit_h_min -9
_diffrn_reflns_limit_k_max 18
_diffrn_reflns_limit_k_min -18
_diffrn_reflns_limit_l_max 10
_diffrn_reflns_limit_l_min -10
_diffrn_reflns_number 10378
_diffrn_reflns_theta_full 28.28
_diffrn_reflns_theta_max 28.28
_diffrn_reflns_theta_min 2.58
_exptl_absorpt_coefficient_mu 0.207
_exptl_absorpt_correction_T_max 0.9897
_exptl_absorpt_correction_T_min 0.9636
_exptl_absorpt_correction_type empirical
_exptl_absorpt_process_details SADABS
_exptl_crystal_colour COLORLESS
_exptl_crystal_density_diffrn 1.256
_exptl_crystal_density_method 'not measured'
_exptl_crystal_description BLOCK
_exptl_crystal_F_000 308
_exptl_crystal_size_max 0.18
_exptl_crystal_size_mid 0.07
_exptl_crystal_size_min 0.05
_refine_diff_density_max 0.564
_refine_diff_density_min -0.242
_refine_diff_density_rms 0.058
_refine_ls_abs_structure_details 'Flack H D (1983), Acta Cryst. A39, 876-881'
_refine_ls_abs_structure_Flack 0.03(11)
_refine_ls_extinction_method none
_refine_ls_goodness_of_fit_ref 1.024
_refine_ls_hydrogen_treatment constr
_refine_ls_matrix_type full
_refine_ls_number_parameters 182
_refine_ls_number_reflns 3758
_refine_ls_number_restraints 1
_refine_ls_restrained_S_all 1.024
_refine_ls_R_factor_all 0.0940
_refine_ls_R_factor_gt 0.0580
_refine_ls_shift/su_max 0.000
_refine_ls_shift/su_mean 0.000
_refine_ls_structure_factor_coef Fsqd
_refine_ls_weighting_details 'calc w=1/[\s^2^(Fo^2^)+(0.0647P)^2^+0.1201P] where P=(Fo^2^+2Fc^2^)/3'
_refine_ls_weighting_scheme calc
_refine_ls_wR_factor_gt 0.1217
_refine_ls_wR_factor_ref 0.1368
_reflns_number_gt 2680
_reflns_number_total 3758
_reflns_threshold_expression >2sigma(I)
_cod_data_source_file ja1073855_si_002.cif
_cod_data_source_block yjs10
_cod_depositor_comments
;
The following automatic conversions were performed:

'_chemical_absolute_configuration' value 'AD' changed to 'ad'
according to the built-in table from CIF Core dictionary named
'cif_core.dic' version 2.4.1 from
2010-06-29.

'_exptl_absorpt_correction_type' value 'EMPIRICAL'
changed to 'empirical' according to the built-in table from CIF Core
dictionary named 'cif_core.dic' version 2.4.1 from
2010-06-29.

'_refine_ls_hydrogen_treatment' value 'CONSTR' changed
to 'constr' according to the built-in table from CIF Core dictionary
named 'cif_core.dic' version 2.4.1 from 2010-06-29.

Automatic conversion script
Id: cif_fix_values 1715 2011-07-08 13:25:40Z adriana 
;
_cod_database_code 4103329

loop_
_symmetry_equiv_pos_as_xyz
'x, y, z'
'-x, y+1/2, -z'

loop_
_atom_site_label
_atom_site_type_symbol
_atom_site_fract_x
_atom_site_fract_y
_atom_site_fract_z
_atom_site_U_iso_or_equiv
_atom_site_adp_type
_atom_site_occupancy
_atom_site_symmetry_multiplicity
_atom_site_calc_flag
_atom_site_refinement_flags
S S 0.43035(12) 0.35194(6) 0.15651(9) 0.0305(2) Uani 1 1 d .
O O 0.8711(4) 0.25582(17) 0.3232(3) 0.0374(6) Uani 1 1 d .
C1 C 0.4345(5) 0.3228(2) 0.3747(4) 0.0277(8) Uani 1 1 d .
H1A H 0.4570 0.3825 0.4430 0.033 Uiso 1 1 calc R
H1B H 0.3016 0.2965 0.3765 0.033 Uiso 1 1 calc R
C2 C 0.5996(5) 0.2494(2) 0.4563(4) 0.0239(7) Uani 1 1 d .
C3 C 0.7964(5) 0.2867(2) 0.4297(4) 0.0236(7) Uani 1 1 d .
C4 C 0.8926(5) 0.3711(2) 0.5372(4) 0.0292(8) Uani 1 1 d .
H4A H 0.8137 0.4297 0.4950 0.035 Uiso 1 1 calc R
H4B H 1.0301 0.3806 0.5245 0.035 Uiso 1 1 calc R
C5 C 0.9054(5) 0.3586(3) 0.7227(4) 0.0354(8) Uani 1 1 d .
H5A H 0.9517 0.4195 0.7832 0.042 Uiso 1 1 calc R
H5B H 1.0060 0.3083 0.7712 0.042 Uiso 1 1 calc R
C6 C 0.7018(5) 0.3305(2) 0.7501(4) 0.0275(8) Uani 1 1 d .
H6A H 0.7188 0.3181 0.8721 0.033 Uiso 1 1 calc R
H6B H 0.6062 0.3846 0.7159 0.033 Uiso 1 1 calc R
C7 C 0.6137(5) 0.2412(2) 0.6490(4) 0.0274(7) Uani 1 1 d .
H7A H 0.7091 0.1873 0.6941 0.033 Uiso 1 1 calc R
C8 C 0.4125(6) 0.2130(3) 0.6781(4) 0.0352(8) Uani 1 1 d .
H8A H 0.4351 0.1902 0.7961 0.042 Uiso 1 1 calc R
H8B H 0.3246 0.2704 0.6635 0.042 Uiso 1 1 calc R
C9 C 0.3071(6) 0.1357(3) 0.5588(5) 0.0407(10) Uani 1 1 d .
H9A H 0.1965 0.1036 0.5832 0.049 Uiso 1 1 calc R
C10 C 0.3606(6) 0.1099(3) 0.4211(5) 0.0432(10) Uani 1 1 d .
H10A H 0.2788 0.0642 0.3475 0.052 Uiso 1 1 calc R
C11 C 0.5428(6) 0.1485(3) 0.3737(4) 0.0341(8) Uani 1 1 d .
H11A H 0.5049 0.1571 0.2479 0.041 Uiso 1 1 calc R
C12 C 0.7165(6) 0.0728(3) 0.4206(5) 0.0401(9) Uani 1 1 d .
H12A H 0.6692 0.0118 0.3642 0.060 Uiso 1 1 calc R
H12B H 0.7573 0.0632 0.5435 0.060 Uiso 1 1 calc R
H12C H 0.8319 0.0960 0.3834 0.060 Uiso 1 1 calc R
C13 C 0.2454(5) 0.4445(2) 0.1119(4) 0.0255(7) Uani 1 1 d .
C14 C 0.2829(5) 0.5267(3) 0.0273(4) 0.0301(8) Uani 1 1 d .
H14A H 0.4073 0.5331 -0.0009 0.036 Uiso 1 1 calc R
C15 C 0.1407(6) 0.5985(3) -0.0156(4) 0.0366(9) Uani 1 1 d .
H15A H 0.1673 0.6538 -0.0741 0.044 Uiso 1 1 calc R
C16 C -0.0407(6) 0.5909(3) 0.0259(4) 0.0382(10) Uani 1 1 d .
H16A H -0.1377 0.6410 -0.0018 0.046 Uiso 1 1 calc R
C17 C -0.0782(5) 0.5091(3) 0.1084(4) 0.0369(9) Uani 1 1 d .
H17A H -0.2023 0.5030 0.1370 0.044 Uiso 1 1 calc R
C18 C 0.0628(5) 0.4360(3) 0.1498(4) 0.0289(8) Uani 1 1 d .
H18A H 0.0337 0.3798 0.2045 0.035 Uiso 1 1 calc R

loop_
_atom_site_aniso_label
_atom_site_aniso_U_11
_atom_site_aniso_U_22
_atom_site_aniso_U_33
_atom_site_aniso_U_23
_atom_site_aniso_U_13
_atom_site_aniso_U_12
S 0.0383(4) 0.0357(5) 0.0191(3) 0.0062(4) 0.0106(3) 0.0051(4)
O 0.0472(15) 0.0322(14) 0.0367(15) -0.0041(12) 0.0181(12) 0.0005(12)
C1 0.0272(17) 0.036(2) 0.0188(15) 0.0071(13) 0.0050(12) 0.0046(14)
C2 0.0304(17) 0.0248(17) 0.0165(15) 0.0033(13) 0.0065(12) -0.0021(14)
C3 0.0287(17) 0.0228(16) 0.0192(16) 0.0051(13) 0.0065(13) 0.0047(13)
C4 0.0320(17) 0.029(2) 0.0267(16) -0.0026(14) 0.0085(13) -0.0021(14)
C5 0.0394(19) 0.0364(19) 0.0297(16) -0.0101(18) 0.0083(14) -0.0069(19)
C6 0.0366(18) 0.028(2) 0.0169(14) 0.0004(12) 0.0058(12) 0.0036(14)
C7 0.0295(17) 0.0329(19) 0.0199(15) 0.0048(13) 0.0065(13) 0.0043(14)
C8 0.041(2) 0.043(2) 0.0219(18) 0.0081(16) 0.0101(15) -0.0073(17)
C9 0.035(2) 0.044(2) 0.043(2) 0.0112(19) 0.0115(18) -0.0081(18)
C10 0.049(2) 0.041(2) 0.038(2) 0.0065(18) 0.0073(19) -0.0165(19)
C11 0.047(2) 0.0272(18) 0.0282(19) 0.0033(15) 0.0099(16) -0.0127(17)
C12 0.051(2) 0.029(2) 0.039(2) 0.0022(18) 0.0092(19) 0.0011(18)
C13 0.0295(18) 0.0291(18) 0.0155(14) -0.0007(13) 0.0019(13) -0.0024(14)
C14 0.0316(18) 0.0333(19) 0.0218(16) 0.0029(14) 0.0009(13) -0.0082(16)
C15 0.050(2) 0.031(2) 0.0227(18) 0.0054(15) 0.0001(16) 0.0004(18)
C16 0.040(2) 0.041(2) 0.026(2) -0.0055(17) -0.0056(16) 0.0104(19)
C17 0.0300(19) 0.058(3) 0.0206(17) -0.0058(17) 0.0032(14) 0.0046(18)
C18 0.0332(19) 0.037(2) 0.0154(15) -0.0005(14) 0.0056(13) -0.0049(16)

loop_
_atom_type_symbol
_atom_type_description
_atom_type_scat_dispersion_real
_atom_type_scat_dispersion_imag
_atom_type_scat_source
C C 0.0033 0.0016 'International Tables Vol C Tables 4.2.6.8 and 6.1.1.4'
H H 0.0000 0.0000 'International Tables Vol C Tables 4.2.6.8 and 6.1.1.4'
O O 0.0106 0.0060 'International Tables Vol C Tables 4.2.6.8 and 6.1.1.4'
S S 0.1246 0.1234 'International Tables Vol C Tables 4.2.6.8 and 6.1.1.4'

loop_
_geom_angle_atom_site_label_1
_geom_angle_atom_site_label_2
_geom_angle_atom_site_label_3
_geom_angle
C13 S C1 100.53(14)
C2 C1 S 112.7(2)
C3 C2 C1 107.1(2)
C3 C2 C7 110.8(2)
C1 C2 C7 109.0(3)
C3 C2 C11 111.9(3)
C1 C2 C11 109.8(3)
C7 C2 C11 108.2(2)
O C3 C4 119.6(3)
O C3 C2 123.5(3)
C4 C3 C2 116.7(3)
C3 C4 C5 113.3(3)
C4 C5 C6 111.8(3)
C7 C6 C5 112.0(3)
C8 C7 C6 111.7(3)
C8 C7 C2 111.6(3)
C6 C7 C2 113.4(3)
C9 C8 C7 112.6(3)
C10 C9 C8 123.4(3)
C9 C10 C11 124.3(4)
C10 C11 C12 109.4(3)
C10 C11 C2 109.7(3)
C12 C11 C2 114.4(3)
C18 C13 C14 118.9(3)
C18 C13 S 122.6(3)
C14 C13 S 118.5(2)
C15 C14 C13 120.5(3)
C14 C15 C16 120.6(3)
C17 C16 C15 118.9(4)
C16 C17 C18 120.9(3)
C13 C18 C17 120.3(3)

loop_
_geom_bond_atom_site_label_1
_geom_bond_atom_site_label_2
_geom_bond_distance
S C13 1.779(3)
S C1 1.827(3)
O C3 1.207(4)
C1 C2 1.541(4)
C2 C3 1.522(4)
C2 C7 1.561(4)
C2 C11 1.563(5)
C3 C4 1.510(4)
C4 C5 1.510(4)
C5 C6 1.531(4)
C6 C7 1.526(5)
C7 C8 1.521(5)
C8 C9 1.503(6)
C9 C10 1.328(6)
C10 C11 1.510(5)
C11 C12 1.563(6)
C13 C18 1.380(4)
C13 C14 1.399(5)
C14 C15 1.378(5)
C15 C16 1.385(6)
C16 C17 1.384(6)
C17 C18 1.384(5)
